data_7008227
loop_
_publ_author_name
'Bowmaker, Graham A.'
'Assadollahzadeh, Behnam'
'Brodie, Andrew M.'
'Ainscough, Eric W.'
'Freeman, Graham H.'
'Jameson, Geoffrey B.'

_publ_section_title
;
 Structural and spectroscopic studies on mercury(II) tribenzylphosphine
 complexes.
;
_journal_issue 9
_journal_name_full 'Dalton transactions (Cambridge, England : 2003)'
_journal_page_first 1602
_journal_page_last 1612
_journal_paper_doi 10.1039/b419253b
_journal_year 2005
_chemical_formula_sum 'C22 H21 Hg N2 O3 P S'
_chemical_formula_weight 625.03
_chemical_name_systematic
;
?
;
_space_group_IT_number 2
_symmetry_cell_setting triclinic
_symmetry_space_group_name_Hall '-P 1'
_symmetry_space_group_name_H-M 'P -1'
_atom_sites_solution_hydrogens geom
_atom_sites_solution_primary direct
_atom_sites_solution_secondary difmap
_audit_creation_method SHELXL-97
_cell_angle_alpha 109.463(1)
_cell_angle_beta 105.806(1)
_cell_angle_gamma 99.8370(10)
_cell_formula_units_Z 2
_cell_length_a 10.4193(2)
_cell_length_b 10.4422(2)
_cell_length_c 11.55770(10)
_cell_measurement_reflns_used 4777
_cell_measurement_temperature 83(2)
_cell_measurement_theta_max 27.11
_cell_measurement_theta_min 2.00
_cell_volume 1092.34(3)
_computing_cell_refinement 'Siemens SMART (Siemens, 1995)'
_computing_data_collection 'Siemens SMART (Siemens, 1995)'
_computing_data_reduction 'Siemens SAINT (Siemens, 1995)'
_computing_molecular_graphics 'Siemens SHELXTL (Siemens, 1994)'
_computing_publication_material 'SHELXL-97 (Sheldrick, 1997)'
_computing_structure_refinement 'SHELXL-97 (Sheldrick, 1997)'
_computing_structure_solution 'SHELXS-97 (Sheldrick, 1990)'
_diffrn_ambient_temperature 83(2)
_diffrn_measured_fraction_theta_full 0.988
_diffrn_measured_fraction_theta_max 0.988
_diffrn_measurement_device_type 'Siemens SMART'
_diffrn_measurement_method 'Area dectector /w scans'
_diffrn_radiation_monochromator graphite
_diffrn_radiation_source 'fine-focus sealed tube'
_diffrn_radiation_type MoK\a
_diffrn_radiation_wavelength 0.71073
_diffrn_reflns_av_R_equivalents 0.0390
_diffrn_reflns_av_sigmaI/netI 0.0360
_diffrn_reflns_limit_h_max 13
_diffrn_reflns_limit_h_min -13
_diffrn_reflns_limit_k_max 13
_diffrn_reflns_limit_k_min -13
_diffrn_reflns_limit_l_max 14
_diffrn_reflns_limit_l_min -14
_diffrn_reflns_number 11269
_diffrn_reflns_theta_full 27.11
_diffrn_reflns_theta_max 27.11
_diffrn_reflns_theta_min 2.00
_exptl_absorpt_coefficient_mu 7.240
_exptl_absorpt_correction_T_max 0.3904
_exptl_absorpt_correction_T_min 0.2363
_exptl_absorpt_correction_type multi-scan
_exptl_absorpt_process_details 'blessing, Acta Cryst., (1995) A51, 33-38'
_exptl_crystal_colour colourless
_exptl_crystal_density_diffrn 1.900
_exptl_crystal_density_method 'not measured'
_exptl_crystal_description needle
_exptl_crystal_F_000 604
_exptl_crystal_size_max 0.28
_exptl_crystal_size_mid 0.16
_exptl_crystal_size_min 0.16
_refine_diff_density_max 1.551
_refine_diff_density_min -2.030
_refine_diff_density_rms 0.146
_refine_ls_extinction_method none
_refine_ls_goodness_of_fit_ref 1.077
_refine_ls_hydrogen_treatment constr
_refine_ls_matrix_type full
_refine_ls_number_parameters 271
_refine_ls_number_reflns 4777
_refine_ls_number_restraints 0
_refine_ls_restrained_S_all 1.077
_refine_ls_R_factor_all 0.0253
_refine_ls_R_factor_gt 0.0239
_refine_ls_shift/su_max 0.059
_refine_ls_shift/su_mean 0.003
_refine_ls_structure_factor_coef Fsqd
_refine_ls_weighting_details 'calc w=1/[\s^2^(Fo^2^)+(0.0334P)^2^+1.1432P] where P=(Fo^2^+2Fc^2^)/3'
_refine_ls_weighting_scheme calc
_refine_ls_wR_factor_gt 0.0596
_refine_ls_wR_factor_ref 0.0604
_reflns_number_gt 4586
_reflns_number_total 4777
_reflns_threshold_expression >2sigma(I)
_cod_data_source_file b419253b.txt
_cod_data_source_block 6_thiocyanate
_cod_original_sg_symbol_H-M P-1
_cod_database_code 7008227

loop_
_symmetry_equiv_pos_as_xyz
'x, y, z'
'-x, -y, -z'

loop_
_atom_site_label
_atom_site_type_symbol
_atom_site_fract_x
_atom_site_fract_y
_atom_site_fract_z
_atom_site_U_iso_or_equiv
_atom_site_adp_type
_atom_site_occupancy
_atom_site_symmetry_multiplicity
_atom_site_calc_flag
_atom_site_refinement_flags
_atom_site_disorder_assembly
_atom_site_disorder_group
Hg1 Hg 0.263220(11) 0.544818(12) 0.584734(10) 0.01365(5) Uani 1 1 d . . .
S1 S 0.23476(8) 0.31493(9) 0.41615(8) 0.01446(15) Uani 1 1 d . . .
P1 P 0.27516(8) 0.67610(9) 0.80333(8) 0.01090(15) Uani 1 1 d . . .
N1 N 0.0433(3) 0.6530(3) 0.4358(3) 0.0162(6) Uani 1 1 d . . .
N2 N 0.4913(3) 0.6652(3) 0.5859(3) 0.0223(6) Uani 1 1 d . . .
O1 O 0.1534(3) 0.6276(3) 0.4168(2) 0.0212(5) Uani 1 1 d . . .
O2 O -0.0469(3) 0.6689(3) 0.3505(3) 0.0240(5) Uani 1 1 d . . .
O3 O 0.0265(3) 0.6571(3) 0.5403(2) 0.0266(6) Uani 1 1 d . . .
C1 C 0.3975(3) 0.3311(3) 0.4154(3) 0.0146(6) Uani 1 1 d . . .
C11 C 0.3817(3) 0.8589(3) 0.8673(3) 0.0146(6) Uani 1 1 d . . .
H11A H 0.3659 0.9126 0.9459 0.017 Uiso 1 1 calc R . .
H11B H 0.4788 0.8602 0.8933 0.017 Uiso 1 1 calc R . .
C12 C 0.3579(4) 0.9353(4) 0.7756(3) 0.0173(7) Uani 1 1 d . . .
C13 C 0.2314(4) 0.9625(4) 0.7283(3) 0.0228(7) Uani 1 1 d . . .
H13 H 0.1565 0.9302 0.7505 0.027 Uiso 1 1 calc R . .
C14 C 0.2165(5) 1.0376(4) 0.6480(4) 0.0345(10) Uani 1 1 d . . .
H14 H 0.1320 1.0553 0.6172 0.041 Uiso 1 1 calc R . .
C15 C 0.3272(6) 1.0858(4) 0.6143(4) 0.0378(11) Uani 1 1 d . . .
H15 H 0.3170 1.1357 0.5607 0.045 Uiso 1 1 calc R . .
C16 C 0.4533(5) 1.0600(4) 0.6602(4) 0.0326(9) Uani 1 1 d . . .
H16 H 0.5274 1.0918 0.6369 0.039 Uiso 1 1 calc R . .
C17 C 0.4687(4) 0.9862(4) 0.7413(3) 0.0234(8) Uani 1 1 d . . .
H17 H 0.5541 0.9705 0.7732 0.028 Uiso 1 1 calc R . .
C21 C 0.1070(3) 0.6760(4) 0.8247(3) 0.0144(6) Uani 1 1 d . . .
H21A H 0.0562 0.7155 0.7684 0.017 Uiso 1 1 calc R . .
H21B H 0.0527 0.5789 0.7973 0.017 Uiso 1 1 calc R . .
C22 C 0.1220(3) 0.7605(4) 0.9655(3) 0.0146(6) Uani 1 1 d . . .
C23 C 0.1295(4) 0.9034(4) 1.0087(3) 0.0185(7) Uani 1 1 d . . .
H23 H 0.1258 0.9485 0.9513 0.022 Uiso 1 1 calc R . .
C24 C 0.1427(4) 0.9800(4) 1.1386(4) 0.0236(8) Uani 1 1 d . . .
H24 H 0.1489 1.0761 1.1673 0.028 Uiso 1 1 calc R . .
C25 C 0.1466(4) 0.9136(5) 1.2243(4) 0.0266(8) Uani 1 1 d . . .
H25 H 0.1541 0.9645 1.3102 0.032 Uiso 1 1 calc R . .
C26 C 0.1393(4) 0.7705(5) 1.1818(4) 0.0243(8) Uani 1 1 d . . .
H26 H 0.1425 0.7256 1.2393 0.029 Uiso 1 1 calc R . .
C27 C 0.1274(3) 0.6943(4) 1.0529(3) 0.0181(7) Uani 1 1 d . . .
H27 H 0.1229 0.5986 1.0250 0.022 Uiso 1 1 calc R . .
C31 C 0.3648(3) 0.6026(4) 0.9146(3) 0.0147(6) Uani 1 1 d . . .
H31A H 0.3819 0.6642 1.0045 0.018 Uiso 1 1 calc R . .
H31B H 0.3059 0.5103 0.8960 0.018 Uiso 1 1 calc R . .
C32 C 0.5012(3) 0.5881(4) 0.8989(3) 0.0133(6) Uani 1 1 d . . .
C33 C 0.6261(4) 0.6936(4) 0.9819(3) 0.0186(7) Uani 1 1 d . . .
H33 H 0.6269 0.7708 1.0520 0.022 Uiso 1 1 calc R . .
C34 C 0.7494(4) 0.6831(4) 0.9594(4) 0.0233(8) Uani 1 1 d . . .
H34 H 0.8326 0.7531 1.0150 0.028 Uiso 1 1 calc R . .
C35 C 0.7489(4) 0.5690(4) 0.8547(4) 0.0220(7) Uani 1 1 d . . .
H35 H 0.8310 0.5641 0.8385 0.026 Uiso 1 1 calc R . .
C36 C 0.6256(4) 0.4616(4) 0.7737(3) 0.0218(7) Uani 1 1 d . . .
H36 H 0.6256 0.3835 0.7049 0.026 Uiso 1 1 calc R . .
C37 C 0.5025(4) 0.4714(4) 0.7960(3) 0.0166(6) Uani 1 1 d . . .
H37 H 0.4202 0.3995 0.7418 0.020 Uiso 1 1 calc R . .

loop_
_atom_site_aniso_label
_atom_site_aniso_U_11
_atom_site_aniso_U_22
_atom_site_aniso_U_33
_atom_site_aniso_U_23
_atom_site_aniso_U_13
_atom_site_aniso_U_12
Hg1 0.01175(7) 0.01675(8) 0.01150(7) 0.00295(5) 0.00530(5) 0.00540(5)
S1 0.0112(3) 0.0153(4) 0.0147(4) 0.0030(3) 0.0049(3) 0.0041(3)
P1 0.0088(3) 0.0129(4) 0.0108(4) 0.0039(3) 0.0038(3) 0.0041(3)
N1 0.0158(13) 0.0157(14) 0.0150(13) 0.0047(11) 0.0045(11) 0.0041(11)
N2 0.0188(15) 0.0169(14) 0.0299(16) 0.0048(12) 0.0137(13) 0.0029(12)
O1 0.0217(13) 0.0316(14) 0.0224(12) 0.0159(11) 0.0141(11) 0.0168(11)
O2 0.0222(13) 0.0327(15) 0.0222(13) 0.0160(11) 0.0063(11) 0.0124(11)
O3 0.0154(12) 0.0465(18) 0.0186(13) 0.0136(12) 0.0066(10) 0.0086(12)
C1 0.0171(16) 0.0124(15) 0.0152(15) 0.0047(12) 0.0071(13) 0.0055(12)
C11 0.0119(14) 0.0138(15) 0.0139(14) 0.0032(12) 0.0027(12) 0.0014(12)
C12 0.0231(17) 0.0124(15) 0.0137(15) 0.0040(12) 0.0049(13) 0.0037(13)
C13 0.0218(18) 0.0204(17) 0.0191(17) 0.0061(14) 0.0003(14) 0.0039(14)
C14 0.041(2) 0.024(2) 0.027(2) 0.0104(16) -0.0050(18) 0.0077(18)
C15 0.062(3) 0.0195(19) 0.0207(19) 0.0112(16) 0.001(2) 0.000(2)
C16 0.046(3) 0.0206(19) 0.0253(19) 0.0082(15) 0.0122(18) -0.0036(18)
C17 0.0291(19) 0.0190(17) 0.0185(17) 0.0050(14) 0.0090(15) 0.0023(15)
C21 0.0095(14) 0.0180(16) 0.0130(14) 0.0033(12) 0.0039(12) 0.0039(12)
C22 0.0067(13) 0.0211(16) 0.0146(15) 0.0051(13) 0.0034(12) 0.0050(12)
C23 0.0189(16) 0.0212(17) 0.0154(16) 0.0057(13) 0.0059(13) 0.0091(14)
C24 0.0208(17) 0.0218(18) 0.0201(17) -0.0018(14) 0.0059(14) 0.0096(15)
C25 0.0199(18) 0.043(2) 0.0147(16) 0.0052(16) 0.0079(14) 0.0144(17)
C26 0.0191(17) 0.043(2) 0.0199(18) 0.0171(17) 0.0104(15) 0.0147(16)
C27 0.0148(15) 0.0238(18) 0.0206(16) 0.0102(14) 0.0097(13) 0.0089(13)
C31 0.0131(14) 0.0192(16) 0.0157(15) 0.0098(13) 0.0059(12) 0.0070(12)
C32 0.0127(15) 0.0170(16) 0.0146(14) 0.0097(12) 0.0050(12) 0.0079(12)
C33 0.0174(16) 0.0164(16) 0.0188(16) 0.0051(13) 0.0033(13) 0.0061(14)
C34 0.0120(16) 0.0247(19) 0.033(2) 0.0161(16) 0.0030(14) 0.0029(14)
C35 0.0140(16) 0.032(2) 0.0316(19) 0.0202(16) 0.0121(15) 0.0134(15)
C36 0.0260(19) 0.0265(19) 0.0179(16) 0.0103(14) 0.0091(14) 0.0151(15)
C37 0.0156(16) 0.0162(16) 0.0156(15) 0.0050(13) 0.0024(13) 0.0066(13)

loop_
_atom_type_symbol
_atom_type_description
_atom_type_scat_dispersion_real
_atom_type_scat_dispersion_imag
_atom_type_scat_source
C C 0.0033 0.0016 'International Tables Vol C Tables 4.2.6.8 and 6.1.1.4'
H H 0.0000 0.0000 'International Tables Vol C Tables 4.2.6.8 and 6.1.1.4'
N N 0.0061 0.0033 'International Tables Vol C Tables 4.2.6.8 and 6.1.1.4'
O O 0.0106 0.0060 'International Tables Vol C Tables 4.2.6.8 and 6.1.1.4'
P P 0.1023 0.0942 'International Tables Vol C Tables 4.2.6.8 and 6.1.1.4'
S S 0.1246 0.1234 'International Tables Vol C Tables 4.2.6.8 and 6.1.1.4'
Hg Hg -2.3894 9.2266 'International Tables Vol C Tables 4.2.6.8 and 6.1.1.4'

loop_
_geom_angle_atom_site_label_1
_geom_angle_atom_site_label_2
_geom_angle_atom_site_label_3
_geom_angle
_geom_angle_site_symmetry_1
_geom_angle_site_symmetry_3
_geom_angle_publ_flag
P1 Hg1 S1 147.70(3) . . ?
P1 Hg1 O1 116.13(6) . . ?
S1 Hg1 O1 91.28(6) . . ?
P1 Hg1 N2 101.92(7) . . ?
S1 Hg1 N2 95.87(7) . . ?
O1 Hg1 N2 87.14(10) . . ?
P1 Hg1 O3 77.39(5) . . ?
S1 Hg1 O3 115.34(6) . . ?
O1 Hg1 O3 47.09(7) . . ?
N2 Hg1 O3 121.69(9) . . ?
P1 Hg1 O3 102.84(5) . 2_566 ?
S1 Hg1 O3 64.36(6) . 2_566 ?
O1 Hg1 O3 78.52(8) . 2_566 ?
N2 Hg1 O3 154.93(9) . 2_566 ?
O3 Hg1 O3 60.95(10) . 2_566 ?
C1 S1 Hg1 101.45(12) . . ?
C11 P1 C31 104.62(15) . . ?
C11 P1 C21 108.71(15) . . ?
C31 P1 C21 106.10(15) . . ?
C11 P1 Hg1 111.38(11) . . ?
C31 P1 Hg1 109.71(11) . . ?
C21 P1 Hg1 115.63(11) . . ?
O2 N1 O3 120.8(3) . . ?
O2 N1 O1 120.4(3) . . ?
O3 N1 O1 118.8(3) . . ?
O2 N1 Hg1 164.8(2) . . ?
O3 N1 Hg1 69.81(18) . . ?
O1 N1 Hg1 49.89(16) . . ?
C1 N2 Hg1 152.4(3) 2_666 . ?
N1 O1 Hg1 106.72(19) . . ?
N1 O3 Hg1 86.25(19) . . ?
N1 O3 Hg1 96.78(19) . 2_566 ?
Hg1 O3 Hg1 119.05(10) . 2_566 ?
N2 C1 S1 176.3(3) 2_666 . ?
C12 C11 P1 116.7(2) . . ?
C17 C12 C13 118.4(3) . . ?
C17 C12 C11 118.7(3) . . ?
C13 C12 C11 122.8(3) . . ?
C14 C13 C12 120.5(4) . . ?
C15 C14 C13 120.1(4) . . ?
C14 C15 C16 120.2(4) . . ?
C15 C16 C17 119.8(4) . . ?
C16 C17 C12 121.0(4) . . ?
C22 C21 P1 112.9(2) . . ?
C23 C22 C27 119.2(3) . . ?
C23 C22 C21 120.8(3) . . ?
C27 C22 C21 120.0(3) . . ?
C22 C23 C24 120.3(3) . . ?
C25 C24 C23 120.3(4) . . ?
C24 C25 C26 119.7(3) . . ?
C25 C26 C27 120.1(3) . . ?
C26 C27 C22 120.4(3) . . ?
C32 C31 P1 111.0(2) . . ?
C37 C32 C33 119.3(3) . . ?
C37 C32 C31 119.7(3) . . ?
C33 C32 C31 121.0(3) . . ?
C34 C33 C32 119.9(3) . . ?
C35 C34 C33 120.4(3) . . ?
C34 C35 C36 120.0(3) . . ?
C37 C36 C35 119.8(3) . . ?
C36 C37 C32 120.6(3) . . ?

loop_
_geom_bond_atom_site_label_1
_geom_bond_atom_site_label_2
_geom_bond_distance
_geom_bond_site_symmetry_2
_geom_bond_publ_flag
Hg1 P1 2.3958(8) . ?
Hg1 S1 2.4438(8) . ?
Hg1 O1 2.464(3) . ?
Hg1 N2 2.486(3) . ?
Hg1 O3 2.902(3) . ?
Hg1 O3 3.011(3) 2_566 ?
S1 C1 1.677(3) . ?
P1 C11 1.820(3) . ?
P1 C31 1.834(3) . ?
P1 C21 1.835(3) . ?
N1 O2 1.242(4) . ?
N1 O3 1.255(4) . ?
N1 O1 1.279(4) . ?
N2 C1 1.157(5) 2_666 ?
O3 Hg1 3.011(3) 2_566 ?
C1 N2 1.157(5) 2_666 ?
C11 C12 1.520(5) . ?
C12 C17 1.397(5) . ?
C12 C13 1.398(5) . ?
C13 C14 1.396(6) . ?
C14 C15 1.383(7) . ?
C15 C16 1.384(7) . ?
C16 C17 1.393(6) . ?
C21 C22 1.519(4) . ?
C22 C23 1.387(5) . ?
C22 C27 1.397(5) . ?
C23 C24 1.401(5) . ?
C24 C25 1.382(6) . ?
C25 C26 1.390(6) . ?
C26 C27 1.393(5) . ?
C31 C32 1.507(4) . ?
C32 C37 1.396(5) . ?
C32 C33 1.397(5) . ?
C33 C34 1.394(5) . ?
C34 C35 1.384(6) . ?
C35 C36 1.392(5) . ?
C36 C37 1.388(5) . ?
